data_9010262
loop_
_publ_author_name
'Dorsam, G.'
'Liebscher, A.'
'Franz, G.'
'Gottschalk, M.'

_publ_section_title
;
 Crystal chemistry of synthetic Ca2Al3Si3O12OH - Sr2Al3Si3O12OH
 solid solution series of zoisite and clinozoisite
 Sample: Run no. = Au40, X(Sr) = .13
;
_journal_name_full 'American Mineralogist'
_journal_page_first 1133
_journal_page_last 1147
_journal_paper_doi 10.2138/am.2007.2353
_journal_volume 92
_journal_year 2007
_chemical_compound_source Synthetic
_chemical_formula_sum 'Al3 Ca1.74 H O13 Si3 Sr0.26'
_chemical_name_mineral Zoisite
_space_group_IT_number 62
_symmetry_space_group_name_Hall '-P 2ac 2n'
_symmetry_space_group_name_H-M 'P n m a'
_cell_angle_alpha 90
_cell_angle_beta 90
_cell_angle_gamma 90
_cell_length_a 16.2023
_cell_length_b 5.5512
_cell_length_c 10.0589
_cell_formula_units_Z 4
_cell_volume 904.720
_database_code_amcsd 0004383
_exptl_crystal_density_diffrn 3.426
_cod_original_formula_sum '(Sr.26 Ca1.74) Al3 Si3 O13 H'
_cod_database_code 9010262

loop_
_space_group_symop_operation_xyz
x,y,z
x,1/2-y,z
-x,1/2+y,-z
1/2-x,1/2+y,1/2+z
1/2+x,1/2-y,1/2-z
1/2+x,y,1/2-z
1/2-x,-y,1/2+z
-x,-y,-z

loop_
_atom_site_label
_atom_site_fract_x
_atom_site_fract_y
_atom_site_fract_z
_atom_site_occupancy
SrA1 0.36630 0.25000 0.43690 0.04000
CaA1 0.36630 0.25000 0.43690 0.96000
SrA2 0.45340 0.25000 0.11250 0.22000
CaA2 0.45340 0.25000 0.11250 0.78000
Al1 0.24920 0.99680 0.18830 1.00000
Al2 0.10810 0.75000 0.29500 1.00000
Si1 0.08250 0.25000 0.10120 1.00000
Si2 0.41140 0.75000 0.27940 1.00000
Si3 0.15890 0.25000 0.43160 1.00000
O1 0.12900 0.00200 0.14760 1.00000
O2 0.10290 0.01200 0.42600 1.00000
O3 0.35980 0.99000 0.24280 1.00000
O4 0.22010 0.75000 0.29800 1.00000
O5 0.22860 0.25000 0.31500 1.00000
O6 0.27390 0.75000 0.05900 1.00000
O7 0.99150 0.25000 0.16100 1.00000
O8 0.00100 0.75000 0.29300 1.00000
O9 0.42050 0.75000 0.44400 1.00000
O10 0.26690 0.25000 0.07800 1.00000
H 0.26000 0.25000 0.95000 1.00000

loop_
_cod_related_entry_id
_cod_related_entry_database
_cod_related_entry_code
1 AMCSD 0004383
